data_4108313
loop_
_publ_author_name
'Alexander J. M. Miller'
'Jay A. Labinger'
'John E. Bercaw'

_publ_section_title
;
 Reductive Coupling of Carbon Monoxide in a Rhenium Carbonyl Complex with
 Pendant Lewis Acids
;
_journal_name_full 'Journal of the American Chemical Society'
_journal_page_first 11874
_journal_page_last 11875
_journal_paper_doi 10.1021/ja805108z
_journal_volume 130
_journal_year 2008
_chemical_formula_moiety 'C96 H114 B4 O8 P4 Re2, 2(C H2 Cl2)'
_chemical_formula_sum 'C98 H118 B4 Cl4 O8 P4 Re2'
_chemical_formula_weight 2105.24
_chemical_name_systematic
;

 ?

;
_space_group_IT_number 2
_symmetry_cell_setting triclinic
_symmetry_space_group_name_Hall '-P 1'
_symmetry_space_group_name_H-M 'P -1'
_atom_sites_solution_hydrogens geom
_atom_sites_solution_primary direct
_atom_sites_solution_secondary difmap
_audit_creation_method SHELXL-97
_cell_angle_alpha 88.406(3)
_cell_angle_beta 74.156(3)
_cell_angle_gamma 80.300(3)
_cell_formula_units_Z 1
_cell_length_a 11.2518(5)
_cell_length_b 13.3609(6)
_cell_length_c 16.3588(7)
_cell_measurement_reflns_used 9845
_cell_measurement_temperature 100(2)
_cell_measurement_theta_max 54.29
_cell_measurement_theta_min 2.83
_cell_volume 2331.60(18)
_computing_cell_refinement 'Bruker SAINT-Plus v7.34A'
_computing_data_collection 'Bruker APEX2 v2.1-0'
_computing_data_reduction 'Bruker SAINT-Plus v7.34A'
_computing_molecular_graphics 'Bruker XP v5.1'
_computing_publication_material 'Bruker XCIF 2008'
_computing_structure_refinement 'SHELXL-97 (Sheldrick, 2008)'
_computing_structure_solution 'SIR92 (Altornare, 1993)'
_diffrn_ambient_temperature 100(2)
_diffrn_measured_fraction_theta_full 0.949
_diffrn_measured_fraction_theta_max 0.949
_diffrn_measurement_device_type 'Bruker KAPPA APEX II'
_diffrn_measurement_method '\w and \f scans; 18 settings'
_diffrn_radiation_monochromator graphite
_diffrn_radiation_source 'fine-focus sealed tube'
_diffrn_radiation_type MoK\a
_diffrn_radiation_wavelength 0.71073
_diffrn_reflns_av_R_equivalents 0.0762
_diffrn_reflns_av_sigmaI/netI 0.0683
_diffrn_reflns_limit_h_max 25
_diffrn_reflns_limit_h_min -25
_diffrn_reflns_limit_k_max 30
_diffrn_reflns_limit_k_min -26
_diffrn_reflns_limit_l_max 35
_diffrn_reflns_limit_l_min -37
_diffrn_reflns_number 211343
_diffrn_reflns_theta_full 54.57
_diffrn_reflns_theta_max 54.57
_diffrn_reflns_theta_min 1.91
_exptl_absorpt_coefficient_mu 2.832
_exptl_absorpt_correction_T_max 0.6925
_exptl_absorpt_correction_T_min 0.6012
_exptl_absorpt_correction_type none
_exptl_crystal_colour Colorless
_exptl_crystal_density_diffrn 1.499
_exptl_crystal_density_meas 0
_exptl_crystal_description Fragment
_exptl_crystal_F_000 1068
_exptl_crystal_size_max 0.20
_exptl_crystal_size_mid 0.20
_exptl_crystal_size_min 0.14
_refine_diff_density_max 5.142
_refine_diff_density_min -3.603
_refine_diff_density_rms 0.175
_refine_ls_extinction_method none
_refine_ls_goodness_of_fit_ref 1.248
_refine_ls_hydrogen_treatment Riding
_refine_ls_matrix_type 'Full matrix'
_refine_ls_number_parameters 541
_refine_ls_number_reflns 55878
_refine_ls_number_restraints 0
_refine_ls_restrained_S_all 1.248
_refine_ls_R_factor_all 0.0521
_refine_ls_R_factor_gt 0.0351
_refine_ls_shift/su_max 0.002
_refine_ls_shift/su_mean 0.000
_refine_ls_structure_factor_coef Fsqd
_refine_ls_weighting_details w=1/s^2^(Fo^2^)
_refine_ls_weighting_scheme sigma
_refine_ls_wR_factor_gt 0.0668
_refine_ls_wR_factor_ref 0.0681
_reflns_number_gt 43261
_reflns_number_total 55878
_reflns_threshold_expression >2sigma(I)
_cod_data_source_file ja805108z_si_002.cif
_cod_data_source_block ajmm24
_cod_depositor_comments
;
The following automatic conversions were performed:

'_atom_sites_solution_primary' value 'direct methods' was changed to
'direct'.

'_atom_sites_solution_secondary' value 'Difference Fourier map' was
changed to 'difmap'.

'_atom_sites_solution_hydrogens' value 'Geometric positions' was
changed to 'geom'.

Automatic conversion script
Id: cif_fix_values 6452 2018-10-05 10:23:21Z andrius 
;
_cod_database_code 4108313

loop_
_symmetry_equiv_pos_as_xyz
'x, y, z'
'-x, -y, -z'

loop_
_atom_site_label
_atom_site_type_symbol
_atom_site_fract_x
_atom_site_fract_y
_atom_site_fract_z
_atom_site_U_iso_or_equiv
_atom_site_adp_type
_atom_site_occupancy
_atom_site_symmetry_multiplicity
_atom_site_calc_flag
_atom_site_refinement_flags
Re1 Re 0.678979(4) 0.241702(3) 0.360973(3) 0.00805(1) Uani 1 1 d .
P1 P 0.74146(3) 0.21891(2) 0.208049(17) 0.00974(4) Uani 1 1 d .
P2 P 0.61368(2) 0.27048(2) 0.514153(17) 0.00937(4) Uani 1 1 d .
O1 O 0.45675(10) 0.12410(9) 0.36824(7) 0.0252(2) Uani 1 1 d .
O2 O 0.86181(9) 0.04252(8) 0.37322(7) 0.02197(18) Uani 1 1 d .
O3 O 0.87379(9) 0.38477(8) 0.35238(6) 0.01968(17) Uani 1 1 d .
O4 O 0.43340(7) 0.38054(7) 0.36883(6) 0.01420(13) Uani 1 1 d .
B1 B 0.76754(16) 0.51548(12) 0.10631(10) 0.0232(3) Uani 1 1 d .
B2 B 0.66344(10) 0.52624(9) 0.65302(8) 0.01135(17) Uani 1 1 d .
C1 C 0.53733(11) 0.16641(9) 0.36704(7) 0.01455(17) Uani 1 1 d .
C2 C 0.79501(10) 0.11632(8) 0.36914(7) 0.01330(16) Uani 1 1 d .
C3 C 0.80463(9) 0.32982(8) 0.35445(7) 0.01165(15) Uani 1 1 d .
C4 C 0.54981(9) 0.37435(8) 0.35352(7) 0.01142(15) Uani 1 1 d .
H4 H 0.5832 0.4348 0.3370 0.014 Uiso 1 1 calc R
C5 C 0.71139(11) 0.33173(9) 0.14541(7) 0.01479(17) Uani 1 1 d .
H5A H 0.7422 0.3130 0.0842 0.018 Uiso 1 1 calc R
H5B H 0.6199 0.3555 0.1586 0.018 Uiso 1 1 calc R
C6 C 0.77488(13) 0.41879(9) 0.16305(8) 0.0189(2) Uani 1 1 d .
H6A H 0.8644 0.3914 0.1566 0.023 Uiso 1 1 calc R
H6B H 0.7373 0.4408 0.2232 0.023 Uiso 1 1 calc R
C7 C 0.7326(2) 0.62654(14) 0.14145(12) 0.0419(5) Uani 1 1 d .
H7 H 0.7383 0.6282 0.2013 0.050 Uiso 1 1 calc R
C8 C 0.8218(3) 0.69593(15) 0.08431(13) 0.0541(7) Uani 1 1 d .
H8A H 0.7699 0.7555 0.0667 0.065 Uiso 1 1 calc R
H8B H 0.8711 0.7212 0.1186 0.065 Uiso 1 1 calc R
C9 C 0.91184(15) 0.64074(11) 0.00498(12) 0.0281(3) Uani 1 1 d .
H9A H 0.9552 0.6908 -0.0322 0.034 Uiso 1 1 calc R
H9B H 0.9762 0.5913 0.0222 0.034 Uiso 1 1 calc R
C10 C 0.8483(2) 0.58600(15) -0.04447(11) 0.0357(4) Uani 1 1 d .
H10A H 0.9127 0.5476 -0.0919 0.043 Uiso 1 1 calc R
H10B H 0.7940 0.6366 -0.0695 0.043 Uiso 1 1 calc R
C11 C 0.76733(17) 0.51118(14) 0.00931(11) 0.0308(3) Uani 1 1 d .
H11 H 0.7992 0.4404 -0.0141 0.037 Uiso 1 1 calc R
C12 C 0.62921(19) 0.54163(18) 0.01182(13) 0.0392(4) Uani 1 1 d .
H12A H 0.6209 0.5415 -0.0469 0.047 Uiso 1 1 calc R
H12B H 0.5816 0.4906 0.0441 0.047 Uiso 1 1 calc R
C13 C 0.5725(2) 0.64609(18) 0.05264(15) 0.0429(5) Uani 1 1 d .
H13A H 0.6105 0.6983 0.0151 0.051 Uiso 1 1 calc R
H13B H 0.4815 0.6587 0.0576 0.051 Uiso 1 1 calc R
C14 C 0.5916(2) 0.6573(2) 0.13947(13) 0.0444(5) Uani 1 1 d .
H14A H 0.5400 0.6144 0.1797 0.053 Uiso 1 1 calc R
H14B H 0.5615 0.7287 0.1593 0.053 Uiso 1 1 calc R
C15 C 0.63743(10) 0.39538(8) 0.54410(7) 0.01188(15) Uani 1 1 d .
H15A H 0.7236 0.4041 0.5127 0.014 Uiso 1 1 calc R
H15B H 0.5793 0.4474 0.5234 0.014 Uiso 1 1 calc R
C16 C 0.62024(10) 0.41937(8) 0.63786(6) 0.01159(15) Uani 1 1 d .
H16A H 0.6696 0.3636 0.6618 0.014 Uiso 1 1 calc R
H16B H 0.5309 0.4223 0.6690 0.014 Uiso 1 1 calc R
C17 C 0.66313(10) 0.54814(9) 0.75015(7) 0.01381(16) Uani 1 1 d .
H17 H 0.5791 0.5403 0.7881 0.017 Uiso 1 1 calc R
C18 C 0.76199(11) 0.46688(10) 0.77353(7) 0.01616(18) Uani 1 1 d .
H18A H 0.7343 0.4002 0.7751 0.019 Uiso 1 1 calc R
H18B H 0.7661 0.4823 0.8314 0.019 Uiso 1 1 calc R
C19 C 0.89475(11) 0.45838(11) 0.71223(8) 0.0184(2) Uani 1 1 d .
H19A H 0.9338 0.5150 0.7249 0.022 Uiso 1 1 calc R
H19B H 0.9458 0.3942 0.7233 0.022 Uiso 1 1 calc R
C20 C 0.89905(10) 0.46062(10) 0.61744(8) 0.01676(19) Uani 1 1 d .
H20A H 0.8875 0.3933 0.6002 0.020 Uiso 1 1 calc R
H20B H 0.9832 0.4721 0.5841 0.020 Uiso 1 1 calc R
C21 C 0.80019(10) 0.54222(9) 0.59437(7) 0.01271(15) Uani 1 1 d .
H21 H 0.8030 0.5309 0.5337 0.015 Uiso 1 1 calc R
C22 C 0.82178(11) 0.65182(10) 0.60437(8) 0.01671(19) Uani 1 1 d .
H22A H 0.9092 0.6566 0.5729 0.020 Uiso 1 1 calc R
H22B H 0.7661 0.6983 0.5773 0.020 Uiso 1 1 calc R
C23 C 0.79882(12) 0.68928(10) 0.69634(9) 0.0197(2) Uani 1 1 d .
H23A H 0.7894 0.7643 0.6968 0.024 Uiso 1 1 calc R
H23B H 0.8737 0.6625 0.7159 0.024 Uiso 1 1 calc R
C24 C 0.68262(12) 0.65826(10) 0.76011(8) 0.01745(19) Uani 1 1 d .
H24A H 0.6894 0.6678 0.8184 0.021 Uiso 1 1 calc R
H24B H 0.6073 0.7049 0.7542 0.021 Uiso 1 1 calc R
C25 C 0.66504(10) 0.12513(9) 0.17152(7) 0.01529(17) Uani 1 1 d .
C26 C 0.69005(13) 0.02452(10) 0.19685(9) 0.0216(2) Uani 1 1 d .
H26 H 0.7477 0.0071 0.2300 0.026 Uiso 1 1 calc R
C27 C 0.63216(16) -0.04993(13) 0.17437(11) 0.0315(4) Uani 1 1 d .
H27 H 0.6502 -0.1179 0.1919 0.038 Uiso 1 1 calc R
C28 C 0.54747(17) -0.02487(17) 0.12601(12) 0.0395(5) Uani 1 1 d .
H28 H 0.5074 -0.0756 0.1104 0.047 Uiso 1 1 calc R
C29 C 0.52171(15) 0.07423(17) 0.10066(11) 0.0344(4) Uani 1 1 d .
H29 H 0.4638 0.0913 0.0677 0.041 Uiso 1 1 calc R
C30 C 0.58047(12) 0.14976(13) 0.12324(9) 0.0234(2) Uani 1 1 d .
H30 H 0.5624 0.2176 0.1055 0.028 Uiso 1 1 calc R
C31 C 0.90711(9) 0.17079(8) 0.15691(7) 0.01130(15) Uani 1 1 d .
C32 C 1.00068(10) 0.17524(9) 0.19693(7) 0.01407(16) Uani 1 1 d .
H32 H 0.9789 0.2021 0.2532 0.017 Uiso 1 1 calc R
C33 C 1.12641(11) 0.14050(10) 0.15489(8) 0.01706(19) Uani 1 1 d .
H33 H 1.1897 0.1441 0.1825 0.020 Uiso 1 1 calc R
C34 C 1.15872(11) 0.10069(9) 0.07276(8) 0.01642(18) Uani 1 1 d .
H34 H 1.2440 0.0763 0.0444 0.020 Uiso 1 1 calc R
C35 C 1.06665(11) 0.09662(9) 0.03236(7) 0.01577(18) Uani 1 1 d .
H35 H 1.0890 0.0698 -0.0240 0.019 Uiso 1 1 calc R
C36 C 0.94134(10) 0.13163(9) 0.07364(7) 0.01345(16) Uani 1 1 d .
H36 H 0.8787 0.1289 0.0452 0.016 Uiso 1 1 calc R
C37 C 0.44955(9) 0.26307(9) 0.56279(7) 0.01248(15) Uani 1 1 d .
C38 C 0.40838(12) 0.16947(10) 0.56684(9) 0.0200(2) Uani 1 1 d .
H38 H 0.4674 0.1094 0.5483 0.024 Uiso 1 1 calc R
C39 C 0.28158(14) 0.16364(12) 0.59787(11) 0.0270(3) Uani 1 1 d .
H39 H 0.2548 0.0995 0.6014 0.032 Uiso 1 1 calc R
C40 C 0.19454(12) 0.25084(13) 0.62356(10) 0.0255(3) Uani 1 1 d .
H40 H 0.1080 0.2466 0.6441 0.031 Uiso 1 1 calc R
C41 C 0.23339(11) 0.34456(12) 0.61939(9) 0.0211(2) Uani 1 1 d .
H41 H 0.1737 0.4045 0.6372 0.025 Uiso 1 1 calc R
C42 C 0.36054(10) 0.35035(10) 0.58890(8) 0.01557(18) Uani 1 1 d .
H42 H 0.3869 0.4146 0.5859 0.019 Uiso 1 1 calc R
C43 C 0.70101(10) 0.18458(9) 0.57411(7) 0.01313(16) Uani 1 1 d .
C44 C 0.64492(12) 0.13251(12) 0.64545(9) 0.0233(3) Uani 1 1 d .
H44 H 0.5562 0.1422 0.6660 0.028 Uiso 1 1 calc R
C45 C 0.71833(15) 0.06625(15) 0.68685(11) 0.0324(4) Uani 1 1 d .
H45 H 0.6793 0.0300 0.7347 0.039 Uiso 1 1 calc R
C46 C 0.84840(14) 0.05320(13) 0.65829(10) 0.0279(3) Uani 1 1 d .
H46 H 0.8983 0.0079 0.6864 0.034 Uiso 1 1 calc R
C47 C 0.90521(12) 0.10682(12) 0.58828(9) 0.0215(2) Uani 1 1 d .
H47 H 0.9940 0.0989 0.5690 0.026 Uiso 1 1 calc R
C48 C 0.83190(11) 0.17190(10) 0.54666(8) 0.01684(19) Uani 1 1 d .
H48 H 0.8712 0.2082 0.4990 0.020 Uiso 1 1 calc R
C51 C 0.1371(2) 0.79033(16) 0.17419(13) 0.0383(4) Uani 1 1 d .
H51A H 0.1196 0.7225 0.1633 0.046 Uiso 1 1 calc R
H51B H 0.1613 0.7877 0.2281 0.046 Uiso 1 1 calc R
Cl1 Cl 0.00077(4) 0.88130(4) 0.18429(3) 0.03342(8) Uani 1 1 d .
Cl2 Cl 0.26242(5) 0.81959(5) 0.09054(4) 0.04769(13) Uani 1 1 d .

loop_
_atom_site_aniso_label
_atom_site_aniso_U_11
_atom_site_aniso_U_22
_atom_site_aniso_U_33
_atom_site_aniso_U_23
_atom_site_aniso_U_13
_atom_site_aniso_U_12
Re1 0.00708(1) 0.00761(1) 0.00923(1) -0.00090(1) -0.00163(1) -0.00140(1)
P1 0.00948(9) 0.00953(10) 0.01026(9) -0.00109(8) -0.00244(8) -0.00193(8)
P2 0.00825(9) 0.00963(10) 0.00979(9) -0.00017(8) -0.00188(7) -0.00119(7)
O1 0.0208(4) 0.0293(5) 0.0277(5) -0.0045(4) -0.0030(4) -0.0152(4)
O2 0.0199(4) 0.0133(4) 0.0314(5) 0.0011(3) -0.0078(4) 0.0025(3)
O3 0.0158(4) 0.0215(4) 0.0228(4) -0.0032(3) -0.0023(3) -0.0103(3)
O4 0.0092(3) 0.0129(3) 0.0209(4) 0.0008(3) -0.0052(3) -0.0012(2)
B1 0.0311(7) 0.0139(5) 0.0182(6) 0.0030(4) 0.0016(5) -0.0001(5)
B2 0.0091(4) 0.0125(4) 0.0123(4) -0.0017(3) -0.0034(3) -0.0003(3)
C1 0.0137(4) 0.0155(4) 0.0149(4) -0.0021(3) -0.0025(3) -0.0055(3)
C2 0.0130(4) 0.0107(4) 0.0156(4) 0.0001(3) -0.0032(3) -0.0015(3)
C3 0.0096(3) 0.0124(4) 0.0126(4) -0.0006(3) -0.0022(3) -0.0020(3)
C4 0.0100(3) 0.0109(4) 0.0132(4) -0.0008(3) -0.0027(3) -0.0015(3)
C5 0.0160(4) 0.0145(4) 0.0134(4) 0.0017(3) -0.0043(3) -0.0009(3)
C6 0.0293(6) 0.0134(4) 0.0146(4) 0.0026(4) -0.0060(4) -0.0057(4)
C7 0.0728(14) 0.0226(7) 0.0247(7) 0.0021(6) -0.0013(8) -0.0125(8)
C8 0.111(2) 0.0190(7) 0.0281(8) 0.0011(6) -0.0042(11) -0.0236(10)
C9 0.0249(6) 0.0146(5) 0.0405(8) 0.0020(5) -0.0015(6) -0.0037(4)
C10 0.0534(11) 0.0319(8) 0.0235(7) 0.0100(6) -0.0076(7) -0.0185(8)
C11 0.0404(8) 0.0291(7) 0.0266(7) 0.0105(6) -0.0115(6) -0.0134(6)
C12 0.0374(9) 0.0454(11) 0.0308(8) 0.0050(8) -0.0033(7) -0.0069(8)
C13 0.0339(9) 0.0415(11) 0.0449(11) -0.0015(9) -0.0001(8) -0.0002(8)
C14 0.0373(10) 0.0538(13) 0.0287(8) -0.0048(8) 0.0076(7) 0.0026(9)
C15 0.0129(4) 0.0115(4) 0.0113(3) -0.0011(3) -0.0028(3) -0.0027(3)
C16 0.0114(3) 0.0129(4) 0.0104(3) -0.0008(3) -0.0031(3) -0.0018(3)
C17 0.0114(4) 0.0165(4) 0.0127(4) -0.0039(3) -0.0026(3) -0.0003(3)
C18 0.0156(4) 0.0194(5) 0.0139(4) -0.0012(4) -0.0059(3) -0.0007(4)
C19 0.0125(4) 0.0232(6) 0.0201(5) 0.0013(4) -0.0073(4) 0.0002(4)
C20 0.0099(4) 0.0205(5) 0.0179(4) -0.0023(4) -0.0026(3) 0.0015(3)
C21 0.0099(3) 0.0154(4) 0.0130(4) -0.0020(3) -0.0034(3) -0.0017(3)
C22 0.0143(4) 0.0172(5) 0.0195(5) -0.0012(4) -0.0042(3) -0.0056(4)
C23 0.0198(5) 0.0188(5) 0.0233(5) -0.0047(4) -0.0083(4) -0.0059(4)
C24 0.0174(4) 0.0175(5) 0.0175(4) -0.0064(4) -0.0056(4) -0.0007(4)
C25 0.0128(4) 0.0187(5) 0.0140(4) -0.0068(3) -0.0003(3) -0.0060(3)
C26 0.0230(5) 0.0167(5) 0.0234(5) -0.0071(4) 0.0008(4) -0.0092(4)
C27 0.0322(7) 0.0261(7) 0.0319(7) -0.0154(5) 0.0082(6) -0.0181(6)
C28 0.0298(8) 0.0537(11) 0.0340(8) -0.0272(7) 0.0083(6) -0.0280(8)
C29 0.0208(6) 0.0576(11) 0.0279(7) -0.0195(7) -0.0037(5) -0.0162(7)
C30 0.0151(5) 0.0369(8) 0.0193(5) -0.0098(5) -0.0041(4) -0.0067(5)
C31 0.0106(3) 0.0107(4) 0.0118(3) -0.0015(3) -0.0014(3) -0.0020(3)
C32 0.0116(4) 0.0165(4) 0.0133(4) -0.0033(3) -0.0022(3) -0.0017(3)
C33 0.0111(4) 0.0213(5) 0.0176(4) -0.0035(4) -0.0024(3) -0.0012(3)
C34 0.0121(4) 0.0162(5) 0.0178(4) -0.0030(4) 0.0006(3) -0.0008(3)
C35 0.0157(4) 0.0150(4) 0.0139(4) -0.0038(3) 0.0011(3) -0.0031(3)
C36 0.0135(4) 0.0138(4) 0.0122(4) -0.0027(3) -0.0017(3) -0.0024(3)
C37 0.0100(3) 0.0142(4) 0.0129(4) 0.0005(3) -0.0018(3) -0.0035(3)
C38 0.0175(5) 0.0164(5) 0.0242(5) 0.0009(4) 0.0000(4) -0.0069(4)
C39 0.0205(6) 0.0253(6) 0.0336(7) 0.0012(5) 0.0006(5) -0.0130(5)
C40 0.0125(4) 0.0353(8) 0.0278(6) 0.0007(5) -0.0004(4) -0.0095(5)
C41 0.0110(4) 0.0281(6) 0.0222(5) -0.0018(5) -0.0023(4) -0.0013(4)
C42 0.0109(4) 0.0175(5) 0.0174(4) -0.0011(4) -0.0029(3) -0.0011(3)
C43 0.0127(4) 0.0139(4) 0.0116(4) 0.0007(3) -0.0028(3) 0.0002(3)
C44 0.0169(5) 0.0306(7) 0.0176(5) 0.0097(5) -0.0010(4) 0.0019(4)
C45 0.0229(6) 0.0434(9) 0.0259(7) 0.0197(7) -0.0042(5) 0.0018(6)
C46 0.0229(6) 0.0337(8) 0.0248(6) 0.0115(6) -0.0087(5) 0.0038(5)
C47 0.0154(4) 0.0277(6) 0.0204(5) 0.0037(5) -0.0071(4) 0.0023(4)
C48 0.0135(4) 0.0205(5) 0.0162(4) 0.0030(4) -0.0048(3) -0.0010(4)
C51 0.0445(10) 0.0319(9) 0.0336(8) 0.0096(7) -0.0089(7) 0.0029(7)
Cl1 0.03055(18) 0.0342(2) 0.03434(19) 0.00505(16) -0.00882(15) -0.00304(15)
Cl2 0.0326(2) 0.0658(4) 0.0379(2) 0.0038(2) -0.00522(18) 0.0027(2)

loop_
_atom_type_symbol
_atom_type_description
_atom_type_scat_dispersion_real
_atom_type_scat_dispersion_imag
_atom_type_scat_source
C C 0.0033 0.0016 'International Tables Vol C Tables 4.2.6.8 and 6.1.1.4'
H H 0.0000 0.0000 'International Tables Vol C Tables 4.2.6.8 and 6.1.1.4'
B B 0.0013 0.0007 'International Tables Vol C Tables 4.2.6.8 and 6.1.1.4'
O O 0.0106 0.0060 'International Tables Vol C Tables 4.2.6.8 and 6.1.1.4'
P P 0.1023 0.0942 'International Tables Vol C Tables 4.2.6.8 and 6.1.1.4'
Cl Cl 0.1484 0.1585 'International Tables Vol C Tables 4.2.6.8 and 6.1.1.4'
Re Re -1.0185 7.2310 'International Tables Vol C Tables 4.2.6.8 and 6.1.1.4'

loop_
_geom_angle_atom_site_label_1
_geom_angle_atom_site_label_2
_geom_angle_atom_site_label_3
_geom_angle
_geom_angle_site_symmetry_1
_geom_angle_site_symmetry_3
_geom_angle_publ_flag
C3 Re1 C2 93.82(4) . . yes
C3 Re1 C1 173.49(5) . . yes
C2 Re1 C1 92.69(5) . . yes
C3 Re1 C4 87.73(4) . . yes
C2 Re1 C4 178.37(4) . . yes
C1 Re1 C4 85.75(4) . . yes
C3 Re1 P1 91.18(3) . . yes
C2 Re1 P1 89.07(3) . . yes
C1 Re1 P1 89.09(3) . . yes
C4 Re1 P1 91.40(3) . . yes
C3 Re1 P2 88.06(3) . . yes
C2 Re1 P2 92.70(3) . . yes
C1 Re1 P2 91.47(3) . . yes
C4 Re1 P2 86.85(3) . . yes
P1 Re1 P2 178.119(10) . . yes
C25 P1 C31 101.43(5) . . ?
C25 P1 C5 104.23(6) . . ?
C31 P1 C5 101.89(5) . . ?
C25 P1 Re1 113.02(4) . . ?
C31 P1 Re1 117.45(4) . . ?
C5 P1 Re1 116.78(4) . . ?
C37 P2 C43 105.54(5) . . ?
C37 P2 C15 106.48(5) . . ?
C43 P2 C15 102.34(5) . . ?
C37 P2 Re1 113.77(4) . . ?
C43 P2 Re1 115.43(4) . . ?
C15 P2 Re1 112.25(3) . . ?
C4 O4 B2 126.87(8) . 2_666 ?
C7 B1 C6 124.32(13) . . ?
C7 B1 C11 111.11(13) . . ?
C6 B1 C11 123.47(14) . . ?
O4 B2 C21 105.18(8) 2_666 . ?
O4 B2 C17 104.94(9) 2_666 . ?
C21 B2 C17 105.93(9) . . ?
O4 B2 C16 109.42(8) 2_666 . ?
C21 B2 C16 115.64(9) . . ?
C17 B2 C16 114.79(9) . . ?
O1 C1 Re1 178.13(11) . . ?
O2 C2 Re1 179.00(11) . . ?
O3 C3 Re1 176.92(11) . . ?
O4 C4 Re1 126.12(8) . . ?
C6 C5 P1 112.61(8) . . ?
C5 C6 B1 117.29(11) . . ?
B1 C7 C8 110.70(16) . . ?
B1 C7 C14 102.95(18) . . ?
C8 C7 C14 113.03(19) . . ?
C9 C8 C7 113.21(15) . . ?
C10 C9 C8 113.27(17) . . ?
C9 C10 C11 113.81(14) . . ?
C12 C11 C10 111.45(15) . . ?
C12 C11 B1 103.94(15) . . ?
C10 C11 B1 111.08(14) . . ?
C13 C12 C11 112.67(19) . . ?
C14 C13 C12 113.15(18) . . ?
C13 C14 C7 113.55(16) . . ?
C16 C15 P2 118.93(7) . . ?
C15 C16 B2 113.09(8) . . ?
C18 C17 C24 114.19(10) . . ?
C18 C17 B2 108.19(9) . . ?
C24 C17 B2 110.09(9) . . ?
C17 C18 C19 114.59(9) . . ?
C20 C19 C18 114.62(9) . . ?
C19 C20 C21 114.64(10) . . ?
C20 C21 C22 113.56(9) . . ?
C20 C21 B2 108.05(8) . . ?
C22 C21 B2 110.70(9) . . ?
C23 C22 C21 115.56(10) . . ?
C22 C23 C24 114.75(10) . . ?
C17 C24 C23 115.37(11) . . ?
C30 C25 C26 118.93(12) . . ?
C30 C25 P1 123.25(11) . . ?
C26 C25 P1 117.76(10) . . ?
C27 C26 C25 121.10(15) . . ?
C26 C27 C28 119.75(17) . . ?
C29 C28 C27 119.78(14) . . ?
C28 C29 C30 120.55(16) . . ?
C25 C30 C29 119.89(16) . . ?
C32 C31 C36 118.82(10) . . ?
C32 C31 P1 122.19(8) . . ?
C36 C31 P1 118.94(8) . . ?
C31 C32 C33 120.52(11) . . ?
C34 C33 C32 119.98(11) . . ?
C35 C34 C33 119.90(11) . . ?
C34 C35 C36 120.43(11) . . ?
C35 C36 C31 120.34(11) . . ?
C42 C37 C38 118.50(10) . . ?
C42 C37 P2 121.33(8) . . ?
C38 C37 P2 119.87(9) . . ?
C39 C38 C37 120.58(13) . . ?
C40 C39 C38 120.21(13) . . ?
C39 C40 C41 120.09(12) . . ?
C40 C41 C42 119.71(13) . . ?
C37 C42 C41 120.90(12) . . ?
C44 C43 C48 118.81(10) . . ?
C44 C43 P2 123.87(9) . . ?
C48 C43 P2 117.32(8) . . ?
C43 C44 C45 120.45(12) . . ?
C46 C45 C44 120.21(12) . . ?
C45 C46 C47 119.70(12) . . ?
C48 C47 C46 119.96(12) . . ?
C47 C48 C43 120.85(10) . . ?
Cl1 C51 Cl2 111.39(9) . . ?

loop_
_geom_bond_atom_site_label_1
_geom_bond_atom_site_label_2
_geom_bond_distance
_geom_bond_site_symmetry_2
_geom_bond_publ_flag
Re1 C3 1.9667(10) . yes
Re1 C2 1.9683(11) . yes
Re1 C1 2.0026(11) . yes
Re1 C4 2.1177(11) . yes
Re1 P1 2.4197(3) . yes
Re1 P2 2.4331(3) . yes
P1 C25 1.8308(11) . ?
P1 C31 1.8335(11) . ?
P1 C5 1.8353(11) . ?
P2 C37 1.8189(10) . ?
P2 C43 1.8244(11) . ?
P2 C15 1.8339(11) . ?
O1 C1 1.1421(14) . ?
O2 C2 1.1470(14) . ?
O3 C3 1.1499(13) . ?
O4 C4 1.2533(13) . ?
O4 B2 1.6116(14) 2_666 ?
B1 C7 1.554(3) . ?
B1 C6 1.5737(17) . ?
B1 C11 1.590(2) . ?
B2 O4 1.6115(14) 2_666 ?
B2 C21 1.6207(15) . ?
B2 C17 1.6225(17) . ?
B2 C16 1.6297(16) . ?
C5 C6 1.5355(18) . ?
C7 C8 1.579(3) . ?
C7 C14 1.580(3) . ?
C8 C9 1.529(3) . ?
C9 C10 1.492(3) . ?
C10 C11 1.557(2) . ?
C11 C12 1.528(3) . ?
C12 C13 1.523(3) . ?
C13 C14 1.509(3) . ?
C15 C16 1.5289(15) . ?
C17 C18 1.5378(16) . ?
C17 C24 1.5431(17) . ?
C18 C19 1.5431(17) . ?
C19 C20 1.5378(18) . ?
C20 C21 1.5382(16) . ?
C21 C22 1.5443(17) . ?
C22 C23 1.5384(19) . ?
C23 C24 1.5438(18) . ?
C25 C30 1.3885(18) . ?
C25 C26 1.4011(18) . ?
C26 C27 1.3851(19) . ?
C27 C28 1.391(3) . ?
C28 C29 1.384(3) . ?
C29 C30 1.404(2) . ?
C31 C32 1.3929(15) . ?
C31 C36 1.4011(16) . ?
C32 C33 1.3982(16) . ?
C33 C34 1.3886(18) . ?
C34 C35 1.3812(18) . ?
C35 C36 1.3922(16) . ?
C37 C42 1.3949(17) . ?
C37 C38 1.3988(16) . ?
C38 C39 1.3926(18) . ?
C39 C40 1.382(2) . ?
C40 C41 1.388(2) . ?
C41 C42 1.3954(16) . ?
C43 C44 1.3946(15) . ?
C43 C48 1.3994(15) . ?
C44 C45 1.3965(18) . ?
C45 C46 1.391(2) . ?
C46 C47 1.3936(19) . ?
C47 C48 1.3900(16) . ?
C51 Cl1 1.761(2) . ?
C51 Cl2 1.765(2) . ?
